data_4317111
loop_
_publ_author_name
'Thi Le Anh Nguyen'
'Thomas Devic'
'Pierre Mialane'
'Eric Rivi\`ere'
'Andreas Sonnauer'
'Norbert Stock'
'Rezan Demir-Cakan'
'Mathieu Morcrette'
'Carine Livage'
'J\'erome Marrot'
'Jean-Marie Tarascon'
'G\'erard F\'erey'

_publ_section_title
;
 Reinvestigation of the MII (M = Ni,
 Co)/TetraThiafulvaleneTetraCarboxylate System Using High-Throughput
 Methods: Isolation of a Molecular Complex and Its
 Single-Crystal-to-Single-Crystal Transformation to a Two-Dimensional
 Coordination Polymer
;
_journal_name_full 'Inorganic Chemistry'
_journal_page_first 10710
_journal_page_last 10717
_journal_paper_doi 10.1021/ic101906u
_journal_volume 49
_journal_year 2010
_chemical_formula_moiety C10H24Co2O20S4
_chemical_formula_sum 'C10 H12 Co2 O20 S4'
_chemical_formula_weight 698.29
_chemical_name_common 'Co2(TTF-TC)8H20, 4H2O'
_chemical_name_systematic
;
octa aqueous dicobalt(II)
tetrathiafulvalenetetracarboxylate, water solvate
;
_space_group_IT_number 14
_symmetry_cell_setting monoclinic
_symmetry_space_group_name_Hall '-P 2yn'
_symmetry_space_group_name_H-M 'P 1 21/n 1'
_atom_sites_solution_primary direct
_atom_sites_solution_secondary difmap
_audit_creation_method SHELXL-97
_cell_angle_alpha 90.00
_cell_angle_beta 92.527(9)
_cell_angle_gamma 90.00
_cell_formula_units_Z 2
_cell_length_a 13.900(5)
_cell_length_b 5.0819(18)
_cell_length_c 17.920(6)
_cell_measurement_reflns_used 1082
_cell_measurement_temperature 293(2)
_cell_measurement_theta_max 28.27
_cell_measurement_theta_min 1.82
_cell_volume 1264.6(8)
_computing_cell_refinement SAINT
_computing_data_collection SAINT
_computing_data_reduction SAINT
_computing_structure_refinement 'SHELXL-97 (Sheldrick, 1997)'
_computing_structure_solution 'SHELXS-97 (Sheldrick, 1997)'
_diffrn_ambient_temperature 293(2)
_diffrn_measured_fraction_theta_full 0.864
_diffrn_measured_fraction_theta_max 0.864
_diffrn_measurement_device_type 'CCD area detector'
_diffrn_measurement_method 'phi and omega scans'
_diffrn_radiation_monochromator graphite
_diffrn_radiation_source 'fine-focus sealed tube'
_diffrn_radiation_type MoK\a
_diffrn_radiation_wavelength 0.71073
_diffrn_reflns_av_R_equivalents 0.0558
_diffrn_reflns_av_sigmaI/netI 0.1131
_diffrn_reflns_limit_h_max 9
_diffrn_reflns_limit_h_min -18
_diffrn_reflns_limit_k_max 6
_diffrn_reflns_limit_k_min -6
_diffrn_reflns_limit_l_max 23
_diffrn_reflns_limit_l_min -13
_diffrn_reflns_number 3978
_diffrn_reflns_theta_full 28.27
_diffrn_reflns_theta_max 28.27
_diffrn_reflns_theta_min 1.82
_exptl_absorpt_coefficient_mu 1.727
_exptl_absorpt_correction_T_max 0.9500
_exptl_absorpt_correction_T_min 0.7817
_exptl_absorpt_correction_type multi-scan
_exptl_absorpt_process_details SADABS
_exptl_crystal_colour needle
_exptl_crystal_density_diffrn 1.834
_exptl_crystal_density_method 'not measured'
_exptl_crystal_description red
_exptl_crystal_F_000 700
_exptl_crystal_size_max 0.15
_exptl_crystal_size_mid 0.05
_exptl_crystal_size_min 0.03
_refine_diff_density_max 0.674
_refine_diff_density_min -0.952
_refine_diff_density_rms 0.158
_refine_ls_extinction_method none
_refine_ls_goodness_of_fit_ref 1.064
_refine_ls_matrix_type full
_refine_ls_number_parameters 163
_refine_ls_number_reflns 2711
_refine_ls_number_restraints 0
_refine_ls_restrained_S_all 1.064
_refine_ls_R_factor_all 0.1376
_refine_ls_R_factor_gt 0.0739
_refine_ls_shift/su_max 0.000
_refine_ls_shift/su_mean 0.000
_refine_ls_structure_factor_coef Fsqd
_refine_ls_weighting_details 'calc w=1/[\s^2^(Fo^2^)+(0.0827P)^2^+2.7089P] where P=(Fo^2^+2Fc^2^)/3'
_refine_ls_weighting_scheme calc
_refine_ls_wR_factor_gt 0.1665
_refine_ls_wR_factor_ref 0.1964
_reflns_number_gt 1581
_reflns_number_total 2711
_reflns_threshold_expression >2sigma(I)
_cod_data_source_file ic101906u_si_001_3.cif
_cod_data_source_block MIL136Co
_cod_depositor_comments
;

2021-04-13
Z value and formula fixed to values more according to usual
chemical conventions.                 miguel
;
_cod_original_formula_sum 'C20 H24 Co4 O40 S8'
_cod_original_formula_weight 1396.59
_cod_original_formula_units_Z 1
_cod_original_cell_volume 1264.6(7)
_cod_database_code 4317111

loop_
_symmetry_equiv_pos_as_xyz
'x, y, z'
'-x+1/2, y+1/2, -z+1/2'
'-x, -y, -z'
'x-1/2, -y-1/2, z-1/2'

loop_
_atom_site_label
_atom_site_type_symbol
_atom_site_fract_x
_atom_site_fract_y
_atom_site_fract_z
_atom_site_U_iso_or_equiv
_atom_site_adp_type
_atom_site_occupancy
_atom_site_symmetry_multiplicity
_atom_site_calc_flag
_atom_site_refinement_flags
_atom_site_disorder_assembly
_atom_site_disorder_group
Co1 Co 0.38899(7) 0.0016(2) 0.87663(6) 0.0213(3) Uani 1 1 d . . .
S1 S 0.03128(14) 0.1931(4) 0.91856(11) 0.0259(5) Uani 1 1 d . . .
S2 S 0.14301(14) 0.4022(4) 1.04934(12) 0.0296(5) Uani 1 1 d . . .
O6 O 0.5192(4) 0.2130(11) 0.8741(3) 0.0287(13) Uani 1 1 d . . .
O2 O 0.2659(4) -0.2212(10) 0.8879(3) 0.0254(12) Uani 1 1 d . . .
O4 O 0.3697(4) 0.1587(11) 0.9820(3) 0.0295(13) Uani 1 1 d . . .
O7 O 0.3108(4) 0.3105(11) 0.8220(3) 0.0321(14) Uani 1 1 d . . .
O5 O 0.4690(4) -0.2931(11) 0.9318(3) 0.0339(14) Uani 1 1 d . . .
O8 O 0.4075(4) -0.1444(12) 0.7685(3) 0.0359(15) Uani 1 1 d . . .
O3 O 0.3121(4) 0.0196(14) 1.0872(3) 0.0469(18) Uani 1 1 d . . .
O1 O 0.1179(4) -0.2171(12) 0.8346(3) 0.0352(15) Uani 1 1 d . . .
C4 C 0.1794(6) -0.1357(14) 0.8817(4) 0.0217(17) Uani 1 1 d . . .
C5 C 0.3010(5) 0.1040(16) 1.0237(4) 0.0248(18) Uani 1 1 d . . .
C2 C 0.1488(5) 0.0723(14) 0.9350(4) 0.0198(17) Uani 1 1 d . . .
C1 C 0.0347(5) 0.4158(15) 0.9927(4) 0.0212(17) Uani 1 1 d . . .
C3 C 0.2000(5) 0.1681(15) 0.9948(4) 0.0210(17) Uani 1 1 d . . .
OW1 O 0.0391(4) 0.0386(13) 0.2454(3) 0.0412(16) Uani 1 1 d . . .
OW2 O 0.7758(5) 0.0903(15) 0.7833(4) 0.054(2) Uani 1 1 d . . .

loop_
_atom_site_aniso_label
_atom_site_aniso_U_11
_atom_site_aniso_U_22
_atom_site_aniso_U_33
_atom_site_aniso_U_23
_atom_site_aniso_U_13
_atom_site_aniso_U_12
Co1 0.0197(5) 0.0206(5) 0.0238(6) -0.0003(5) 0.0022(4) 0.0014(4)
S1 0.0204(10) 0.0298(10) 0.0271(11) -0.0108(9) -0.0039(9) 0.0068(8)
S2 0.0206(10) 0.0352(11) 0.0325(12) -0.0157(10) -0.0043(9) 0.0091(8)
O6 0.021(3) 0.033(3) 0.033(3) 0.002(3) 0.004(3) -0.003(2)
O2 0.021(3) 0.020(3) 0.035(3) -0.008(2) 0.002(3) 0.003(2)
O4 0.021(3) 0.044(4) 0.024(3) -0.009(3) 0.004(2) -0.004(2)
O7 0.037(3) 0.027(3) 0.033(3) 0.003(3) 0.003(3) 0.010(3)
O5 0.033(3) 0.025(3) 0.042(4) 0.003(3) -0.010(3) 0.006(2)
O8 0.036(3) 0.042(4) 0.030(3) -0.010(3) 0.004(3) 0.006(3)
O3 0.027(3) 0.080(5) 0.034(4) 0.028(4) 0.003(3) 0.015(3)
O1 0.036(3) 0.034(3) 0.035(3) -0.017(3) -0.006(3) 0.003(3)
C4 0.028(4) 0.016(4) 0.021(4) -0.001(3) 0.003(4) 0.000(3)
C5 0.020(4) 0.028(4) 0.027(4) -0.005(4) 0.006(4) 0.003(3)
C2 0.018(4) 0.020(4) 0.022(4) -0.001(3) 0.005(3) 0.005(3)
C1 0.020(4) 0.020(4) 0.024(4) -0.007(3) 0.004(3) 0.001(3)
C3 0.021(4) 0.023(4) 0.020(4) -0.003(3) 0.006(3) 0.006(3)
OW1 0.039(4) 0.053(4) 0.032(3) -0.011(3) 0.002(3) -0.003(3)
OW2 0.047(4) 0.069(5) 0.048(4) 0.003(4) 0.020(4) 0.005(4)

loop_
_atom_type_symbol
_atom_type_description
_atom_type_scat_dispersion_real
_atom_type_scat_dispersion_imag
_atom_type_scat_source
C C 0.0033 0.0016 'International Tables Vol C Tables 4.2.6.8 and 6.1.1.4'
H H 0.0000 0.0000 'International Tables Vol C Tables 4.2.6.8 and 6.1.1.4'
O O 0.0106 0.0060 'International Tables Vol C Tables 4.2.6.8 and 6.1.1.4'
S S 0.1246 0.1234 'International Tables Vol C Tables 4.2.6.8 and 6.1.1.4'
Co Co 0.3494 0.9721 'International Tables Vol C Tables 4.2.6.8 and 6.1.1.4'

loop_
_geom_angle_atom_site_label_1
_geom_angle_atom_site_label_2
_geom_angle_atom_site_label_3
_geom_angle
_geom_angle_site_symmetry_1
_geom_angle_site_symmetry_3
_geom_angle_publ_flag
O2 Co1 O4 88.9(2) . . ?
O2 Co1 O5 89.2(2) . . ?
O4 Co1 O5 86.1(2) . . ?
O2 Co1 O8 91.9(2) . . ?
O4 Co1 O8 178.0(2) . . ?
O5 Co1 O8 95.7(2) . . ?
O2 Co1 O6 174.9(2) . . ?
O4 Co1 O6 88.2(2) . . ?
O5 Co1 O6 86.3(2) . . ?
O8 Co1 O6 91.1(2) . . ?
O2 Co1 O7 92.4(2) . . ?
O4 Co1 O7 92.9(2) . . ?
O5 Co1 O7 178.1(2) . . ?
O8 Co1 O7 85.2(2) . . ?
O6 Co1 O7 92.0(2) . . ?
C1 S1 C2 96.0(4) . . ?
C3 S2 C1 95.8(4) . . ?
C4 O2 Co1 125.7(5) . . ?
C5 O4 Co1 125.5(5) . . ?
O1 C4 O2 124.1(7) . . ?
O1 C4 C2 117.4(7) . . ?
O2 C4 C2 118.4(7) . . ?
O3 C5 O4 124.0(8) . . ?
O3 C5 C3 118.2(7) . . ?
O4 C5 C3 117.7(7) . . ?
C3 C2 C4 127.2(7) . . ?
C3 C2 S1 117.5(5) . . ?
C4 C2 S1 115.3(6) . . ?
C1 C1 S1 125.1(8) 3_567 . ?
C1 C1 S2 121.1(8) 3_567 . ?
S1 C1 S2 113.8(4) . . ?
C2 C3 C5 130.1(6) . . ?
C2 C3 S2 116.8(5) . . ?
C5 C3 S2 113.1(5) . . ?

loop_
_geom_bond_atom_site_label_1
_geom_bond_atom_site_label_2
_geom_bond_distance
_geom_bond_site_symmetry_2
_geom_bond_publ_flag
Co1 O2 2.069(5) . ?
Co1 O4 2.079(5) . ?
Co1 O5 2.088(5) . ?
Co1 O8 2.101(5) . ?
Co1 O6 2.107(5) . ?
Co1 O7 2.124(6) . ?
S1 C1 1.744(7) . ?
S1 C2 1.757(7) . ?
S2 C3 1.751(7) . ?
S2 C1 1.780(8) . ?
O2 C4 1.279(9) . ?
O4 C5 1.269(8) . ?
O3 C5 1.221(9) . ?
O1 C4 1.246(9) . ?
C4 C2 1.499(10) . ?
C5 C3 1.509(10) . ?
C2 C3 1.351(11) . ?
C1 C1 1.324(14) 3_567 ?
